data_7708900
loop_
_publ_author_name
'Ibni Hashim, Ishfaq'
'Scattolin, Thomas'
'Tzouras, Nikolaos V.'
'Bourda, Laurens'
'Van Hecke, Kristof'
'Ritacco, Ida'
'Caporaso, Lucia'
'Cavallo, Luigi'
'Nolan, Steven P.'
'Cazin, Catherine S. J.'

_publ_section_title
;
 Straightforward synthesis of [Cu(NHC)(alkynyl)] and [Cu(NHC)(thiolato)]
 complexes (NHC = N-heterocyclic carbene).
;
_journal_issue 1
_journal_name_full 'Dalton transactions (Cambridge, England : 2003)'
_journal_page_first 231
_journal_page_last 240
_journal_paper_doi 10.1039/d1dt03710b
_journal_volume 51
_journal_year 2021
_chemical_formula_moiety 'C76 H56 Cu F5 N2 O2, 2(C H2 Cl2), C6 H14'
_chemical_formula_sum 'C84 H74 Cl4 Cu F5 N2 O2'
_chemical_formula_weight 1443.79
_space_group_crystal_system monoclinic
_space_group_IT_number 14
_space_group_name_Hall '-P 2yn'
_space_group_name_H-M_alt 'P 1 21/n 1'
_atom_sites_solution_hydrogens geom
_atom_sites_solution_primary dual
_audit_creation_date 2021-06-24
_audit_creation_method
;
Olex2 1.3
(compiled 2020.11.12 svn.r5f609507 for OlexSys, GUI svn.r6272)
;
_audit_update_record
;
2021-09-23 deposited with the CCDC.	2021-11-22 downloaded from the CCDC.
;
_cell_angle_alpha 90
_cell_angle_beta 92.9180(10)
_cell_angle_gamma 90
_cell_formula_units_Z 4
_cell_length_a 16.1936(2)
_cell_length_b 24.2823(2)
_cell_length_c 18.3609(2)
_cell_measurement_reflns_used 15176
_cell_measurement_temperature 100.0(1)
_cell_measurement_theta_max 73.6530
_cell_measurement_theta_min 3.2600
_cell_volume 7210.47(13)
_computing_cell_refinement 'CrysAlisPro 1.171.40.67a (Rigaku OD, 2019)'
_computing_data_collection 'CrysAlisPro 1.171.40.67a (Rigaku OD, 2019)'
_computing_data_reduction 'CrysAlisPro 1.171.40.67a (Rigaku OD, 2019)'
_computing_molecular_graphics 'Olex2 1.3 (Dolomanov et al., 2009)'
_computing_publication_material 'Olex2 1.3 (Dolomanov et al., 2009)'
_computing_structure_refinement 'SHELXL 2018/3 (Sheldrick, 2015)'
_computing_structure_solution 'SHELXT 2018/2 (Sheldrick, 2018)'
_diffrn_ambient_environment N~2~
_diffrn_ambient_temperature 100.0(1)
_diffrn_detector 'CCD plate'
_diffrn_detector_area_resol_mean 10.4839
_diffrn_detector_type Atlas
_diffrn_measured_fraction_theta_full 1.000
_diffrn_measured_fraction_theta_max 0.984
_diffrn_measurement_details
;
List of Runs (angles in degrees, time in seconds):

  # Type    Start    End  Width  t~exp~   \w     \q     \k     \f   Frames
#--------------------------------------------------------------------------
  1  \w   -116.00 -17.00   1.00    2.00    --  -41.68 -38.00  90.00   99
  2  \w      6.00  83.00   1.00    2.00    --   41.68 -99.00   0.00   77
  3  \w    -30.00  70.00   1.00    2.00    --   41.68 -57.00-180.00  100
  4  \w    103.00 178.00   1.00    5.00    --  106.01  77.00  60.00   75
  5  \w     30.00 139.00   1.00    5.00    --  106.01 -77.00 150.00  109
  6  \w    103.00 178.00   1.00    5.00    --  106.01  77.00 150.00   75
  7  \w     30.00 134.00   1.00    5.00    --  106.01 -30.00-180.00  104
  8  \w     97.00 178.00   1.00    5.00    --  106.01 125.00 -30.00   81
  9  \w     30.00 134.00   1.00    5.00    --  106.01 -30.00  60.00  104
 10  \w   -115.00 -14.00   1.00    2.00    --  -41.68 -57.00 -90.00  101
 11  \w   -115.00 -14.00   1.00    2.00    --  -41.68 -57.00   0.00  101
 12  \w    103.00 178.00   1.00    5.00    --  106.01  77.00-150.00   75
 13  \w     53.00 178.00   1.00    5.00    --  106.01  15.00   0.00  125
 14  \w     78.00 178.00   1.00    5.00    --  106.01  30.00-180.00  100
 15  \w     23.00 107.00   1.00    5.00    --  106.01 -94.00   0.00   84
 16  \w    -87.00 -30.00   1.00    2.00    --  -41.68 125.00  60.00   57
 17  \w   -115.00 -14.00   1.00    2.00    --  -41.68 -57.00-180.00  101
;
_diffrn_measurement_device 'four-circle diffractometer'
_diffrn_measurement_device_type 'SuperNova, Dual, Cu at home/near, Atlas'
_diffrn_measurement_method '\w scans'
_diffrn_orient_matrix_type 'CrysAlisPro convention (1999,Acta A55,543-557)'
_diffrn_orient_matrix_UB_11 0.0499531000
_diffrn_orient_matrix_UB_12 -0.0526281000
_diffrn_orient_matrix_UB_13 -0.0138923000
_diffrn_orient_matrix_UB_21 -0.0492423000
_diffrn_orient_matrix_UB_22 -0.0310653000
_diffrn_orient_matrix_UB_23 0.0567009000
_diffrn_orient_matrix_UB_31 -0.0644127000
_diffrn_orient_matrix_UB_32 -0.0170467000
_diffrn_orient_matrix_UB_33 -0.0604452000
_diffrn_radiation_monochromator mirror
_diffrn_radiation_probe x-ray
_diffrn_radiation_type 'Cu K\a'
_diffrn_radiation_wavelength 1.54184
_diffrn_reflns_av_R_equivalents 0.0565
_diffrn_reflns_av_unetI/netI 0.0463
_diffrn_reflns_Laue_measured_fraction_full 1.000
_diffrn_reflns_Laue_measured_fraction_max 0.984
_diffrn_reflns_limit_h_max 19
_diffrn_reflns_limit_h_min -19
_diffrn_reflns_limit_k_max 29
_diffrn_reflns_limit_k_min -30
_diffrn_reflns_limit_l_max 21
_diffrn_reflns_limit_l_min -22
_diffrn_reflns_number 69133
_diffrn_reflns_point_group_measured_fraction_full 1.000
_diffrn_reflns_point_group_measured_fraction_max 0.984
_diffrn_reflns_theta_full 67.684
_diffrn_reflns_theta_max 73.881
_diffrn_reflns_theta_min 3.020
_diffrn_source 'micro-focus sealed X-ray tube'
_diffrn_source_type 'SuperNova (Cu) X-ray Source'
_exptl_absorpt_coefficient_mu 2.301
_exptl_absorpt_correction_T_max 1.000
_exptl_absorpt_correction_T_min 0.557
_exptl_absorpt_correction_type gaussian
_exptl_absorpt_process_details
;
CrysAlisPro 1.171.40.67a (Rigaku Oxford Diffraction, 2019)
Numerical absorption correction based on gaussian integration over
			a multifaceted crystal model
Empirical absorption correction using spherical harmonics,
 implemented in SCALE3 ABSPACK scaling algorithm.
;
_exptl_crystal_colour 'clear colourless'
_exptl_crystal_colour_lustre clear
_exptl_crystal_colour_primary colourless
_exptl_crystal_density_diffrn 1.330
_exptl_crystal_description block
_exptl_crystal_F_000 3000
_exptl_crystal_size_max 0.232
_exptl_crystal_size_mid 0.135
_exptl_crystal_size_min 0.095
_refine_diff_density_max 2.440
_refine_diff_density_min -0.840
_refine_diff_density_rms 0.091
_refine_ls_extinction_method none
_refine_ls_goodness_of_fit_ref 1.031
_refine_ls_hydrogen_treatment constr
_refine_ls_matrix_type full
_refine_ls_number_parameters 887
_refine_ls_number_reflns 14396
_refine_ls_number_restraints 36
_refine_ls_restrained_S_all 1.039
_refine_ls_R_factor_all 0.1011
_refine_ls_R_factor_gt 0.0724
_refine_ls_shift/su_max 0.001
_refine_ls_shift/su_mean 0.000
_refine_ls_structure_factor_coef Fsqd
_refine_ls_weighting_details 'w=1/[\s^2^(Fo^2^)+(0.1130P)^2^+12.5732P] where P=(Fo^2^+2Fc^2^)/3'
_refine_ls_weighting_scheme calc
_refine_ls_wR_factor_gt 0.1948
_refine_ls_wR_factor_ref 0.2181
_reflns_Friedel_coverage 0.000
_reflns_number_gt 10291
_reflns_number_total 14396
_reflns_threshold_expression 'I > 2\s(I)'
_cod_data_source_file d1dt03710b2.cif
_cod_data_source_block 53_01
_cod_depositor_comments 'Adding full bibliography for 7708897--7708904.cif.'
_cod_database_code 7708900
_shelx_shelxl_version_number 2018/3
_chemical_oxdiff_formula CCuHNFO
_shelx_space_group_comment
;
The symmetry employed for this shelxl refinement is uniquely defined
by the following loop, which should always be used as a source of
symmetry information in preference to the above space-group names.
They are only intended as comments.
;
_reflns_odcompleteness_completeness 99.98
_reflns_odcompleteness_iscentric 1
_reflns_odcompleteness_theta 66.97
_olex2_refinement_description
;
1. Fixed Uiso
 At 1.2 times of:
  All C(H) groups, All C(H,H) groups
 At 1.5 times of:
  All C(H,H,H) groups
2. Restrained distances
 C79-C80 = C80-C81 = C81-C82 = C82-C83 = C83-C84
 1.52 with sigma of 0.005
 C79-C81 = C80-C82 = C81-C83 = C82-C84
 2.5 with sigma of 0.01
3. Rigid body (RIGU) restrains
 C79, C80, C81, C82, C83, C84
 with sigma for 1-2 distances of 0.0005 and sigma for 1-3 distances of 0.0005
4.a Ternary CH refined with riding coordinates:
 C10(H10), C24(H24), C43(H43), C57(H57)
4.b Secondary CH2 refined with riding coordinates:
 C77(H77A,H77B), C78(H78A,H78B), C80(H80A,H80B), C81(H81A,H81B), C82(H82A,
 H82B), C83(H83A,H83B)
4.c Aromatic/amide H refined with riding coordinates:
 C2(H2), C3(H3), C6(H6), C8(H8), C12(H12), C13(H13), C14(H14), C15(H15),
 C16(H16), C18(H18), C19(H19), C20(H20), C21(H21), C22(H22), C26(H26), C27(H27),
  C28(H28), C29(H29), C30(H30), C32(H32), C33(H33), C34(H34), C35(H35),
 C36(H36), C39(H39), C41(H41), C45(H45), C46(H46), C47(H47), C48(H48), C49(H49),
  C51(H51), C52(H52), C53(H53), C54(H54), C55(H55), C59(H59), C60(H60),
 C61(H61), C62(H62), C63(H63), C65(H65), C66(H66), C67(H67), C68(H68), C69(H69)
4.d Idealised Me refined as rotating group:
 C23(H23A,H23B,H23C), C56(H56A,H56B,H56C), C79(H79A,H79B,H79C), C84(H84A,H84B,
 H84C)
;
_olex2_date_sample_data_collection 2021-06-16
_olex2_submission_special_instructions 'No special instructions were received'
_oxdiff_exptl_absorpt_empirical_details
;
Empirical correction (ABSPACK) includes:
- Absorption correction using spherical harmonics
- Frame scaling
;
_oxdiff_exptl_absorpt_empirical_full_max 1.295
_oxdiff_exptl_absorpt_empirical_full_min 0.834

loop_
_space_group_symop_operation_xyz
'x, y, z'
'-x+1/2, y+1/2, -z+1/2'
'-x, -y, -z'
'x-1/2, -y-1/2, z-1/2'

loop_
_atom_site_label
_atom_site_type_symbol
_atom_site_fract_x
_atom_site_fract_y
_atom_site_fract_z
_atom_site_U_iso_or_equiv
_atom_site_adp_type
_atom_site_occupancy
_atom_site_site_symmetry_order
_atom_site_calc_flag
_atom_site_refinement_flags_posn
_atom_site_refinement_flags_adp
_atom_site_refinement_flags_occupancy
_atom_site_disorder_assembly
_atom_site_disorder_group
Cu1 Cu 0.29214(3) 0.64474(2) 0.50716(3) 0.02684(15) Uani 1 1 d . . . . .
F1 F 0.34542(16) 0.47831(10) 0.41942(14) 0.0425(6) Uani 1 1 d . . . . .
F2 F 0.30329(17) 0.37587(11) 0.37927(15) 0.0469(6) Uani 1 1 d . . . . .
F3 F 0.18586(18) 0.32019(10) 0.45088(19) 0.0545(8) Uani 1 1 d . . . . .
F4 F 0.11128(17) 0.36889(11) 0.56320(18) 0.0536(7) Uani 1 1 d . . . . .
F5 F 0.15224(17) 0.47156(10) 0.60369(15) 0.0455(6) Uani 1 1 d . . . . .
O1 O 0.27719(19) 0.57098(11) 0.48550(17) 0.0372(7) Uani 1 1 d . . . . .
O2 O 0.2879(2) 0.54567(13) 0.60256(17) 0.0492(8) Uani 1 1 d . . . . .
N1 N 0.26079(17) 0.75657(11) 0.46753(14) 0.0177(5) Uani 1 1 d . . . . .
N2 N 0.33911(16) 0.75325(11) 0.56464(14) 0.0167(5) Uani 1 1 d . . . . .
C1 C 0.29900(19) 0.72088(13) 0.51493(17) 0.0170(6) Uani 1 1 d . . . . .
C2 C 0.2776(2) 0.81094(14) 0.48733(18) 0.0198(7) Uani 1 1 d . . . . .
H2 H 0.258565 0.843136 0.462309 0.024 Uiso 1 1 calc R U . . .
C3 C 0.3261(2) 0.80876(13) 0.54909(18) 0.0196(7) Uani 1 1 d . . . . .
H3 H 0.347341 0.839192 0.576647 0.023 Uiso 1 1 calc R U . . .
C4 C 0.2078(2) 0.73742(13) 0.40802(17) 0.0191(6) Uani 1 1 d . . . . .
C5 C 0.1244(2) 0.72830(14) 0.42015(18) 0.0198(7) Uani 1 1 d . . . . .
C6 C 0.0749(2) 0.70628(14) 0.36314(18) 0.0207(7) Uani 1 1 d . . . . .
H6 H 0.017869 0.700272 0.369960 0.025 Uiso 1 1 calc R U . . .
C7 C 0.1068(2) 0.69280(14) 0.29629(18) 0.0209(7) Uani 1 1 d . . . . .
C8 C 0.1907(2) 0.70269(14) 0.28621(18) 0.0218(7) Uani 1 1 d . . . . .
H8 H 0.212664 0.694103 0.240589 0.026 Uiso 1 1 calc R U . . .
C9 C 0.2429(2) 0.72498(14) 0.34186(18) 0.0200(7) Uani 1 1 d . . . . .
C10 C 0.0895(2) 0.74185(14) 0.49374(17) 0.0197(7) Uani 1 1 d . . . . .
H10 H 0.135188 0.760056 0.523434 0.024 Uiso 1 1 calc R U . . .
C11 C 0.0652(2) 0.69067(15) 0.53666(19) 0.0236(7) Uani 1 1 d . . . . .
C12 C 0.0792(3) 0.63719(16) 0.5139(2) 0.0312(8) Uani 1 1 d . . . . .
H12 H 0.103605 0.630937 0.468677 0.037 Uiso 1 1 calc R U . . .
C13 C 0.0578(3) 0.59267(18) 0.5565(3) 0.0430(10) Uani 1 1 d . . . . .
H13 H 0.067244 0.556252 0.539982 0.052 Uiso 1 1 calc R U . . .
C14 C 0.0230(3) 0.60088(19) 0.6229(3) 0.0466(11) Uani 1 1 d . . . . .
H14 H 0.008027 0.570325 0.651698 0.056 Uiso 1 1 calc R U . . .
C15 C 0.0102(3) 0.6542(2) 0.6469(2) 0.0453(11) Uani 1 1 d . . . . .
H15 H -0.012441 0.660321 0.692909 0.054 Uiso 1 1 calc R U . . .
C16 C 0.0303(3) 0.69844(17) 0.6039(2) 0.0332(9) Uani 1 1 d . . . . .
H16 H 0.020225 0.734795 0.620379 0.040 Uiso 1 1 calc R U . . .
C17 C 0.0205(2) 0.78416(15) 0.48468(18) 0.0223(7) Uani 1 1 d . . . . .
C18 C 0.0392(3) 0.83991(16) 0.4930(2) 0.0308(8) Uani 1 1 d . . . . .
H18 H 0.094247 0.850711 0.506313 0.037 Uiso 1 1 calc R U . . .
C19 C -0.0218(3) 0.88015(18) 0.4819(2) 0.0413(11) Uani 1 1 d . . . . .
H19 H -0.008443 0.918019 0.488066 0.050 Uiso 1 1 calc R U . . .
C20 C -0.1016(3) 0.8644(2) 0.4621(2) 0.0437(11) Uani 1 1 d . . . . .
H20 H -0.143266 0.891501 0.453324 0.052 Uiso 1 1 calc R U . . .
C21 C -0.1210(3) 0.8094(2) 0.4550(2) 0.0386(10) Uani 1 1 d . . . . .
H21 H -0.176380 0.798804 0.442265 0.046 Uiso 1 1 calc R U . . .
C22 C -0.0606(2) 0.76900(17) 0.4663(2) 0.0283(8) Uani 1 1 d . . . . .
H22 H -0.074770 0.731173 0.461380 0.034 Uiso 1 1 calc R U . . .
C23 C 0.0524(2) 0.66695(15) 0.23706(19) 0.0256(7) Uani 1 1 d . . . . .
H23A H 0.082320 0.664909 0.192086 0.038 Uiso 1 1 calc R U . . .
H23B H 0.002426 0.689311 0.228539 0.038 Uiso 1 1 calc R U . . .
H23C H 0.036802 0.629755 0.251913 0.038 Uiso 1 1 calc R U . . .
C24 C 0.3349(2) 0.73412(15) 0.33350(17) 0.0222(7) Uani 1 1 d . . . . .
H24 H 0.362383 0.724779 0.381916 0.027 Uiso 1 1 calc R U . . .
C25 C 0.3545(2) 0.79456(15) 0.32039(19) 0.0244(7) Uani 1 1 d . . . . .
C26 C 0.3005(2) 0.82926(17) 0.2805(2) 0.0307(8) Uani 1 1 d . . . . .
H26 H 0.250192 0.815027 0.259306 0.037 Uiso 1 1 calc R U . . .
C27 C 0.3198(3) 0.88462(18) 0.2717(3) 0.0391(10) Uani 1 1 d . . . . .
H27 H 0.282363 0.907721 0.244470 0.047 Uiso 1 1 calc R U . . .
C28 C 0.3922(3) 0.90657(17) 0.3018(2) 0.0361(9) Uani 1 1 d . . . . .
H28 H 0.404713 0.944473 0.295808 0.043 Uiso 1 1 calc R U . . .
C29 C 0.4469(3) 0.87190(18) 0.3413(2) 0.0353(9) Uani 1 1 d . . . . .
H29 H 0.497130 0.886314 0.362403 0.042 Uiso 1 1 calc R U . . .
C30 C 0.4285(2) 0.81692(17) 0.3497(2) 0.0295(8) Uani 1 1 d . . . . .
H30 H 0.466783 0.793785 0.375957 0.035 Uiso 1 1 calc R U . . .
C31 C 0.3709(2) 0.69456(15) 0.27907(19) 0.0236(7) Uani 1 1 d . . . . .
C32 C 0.3890(2) 0.70985(16) 0.2088(2) 0.0267(8) Uani 1 1 d . . . . .
H32 H 0.380177 0.746790 0.193266 0.032 Uiso 1 1 calc R U . . .
C33 C 0.4200(2) 0.67130(17) 0.1609(2) 0.0298(8) Uani 1 1 d . . . . .
H33 H 0.431596 0.682122 0.112766 0.036 Uiso 1 1 calc R U . . .
C34 C 0.4339(3) 0.61751(18) 0.1829(2) 0.0351(9) Uani 1 1 d . . . . .
H34 H 0.454419 0.591217 0.150005 0.042 Uiso 1 1 calc R U . . .
C35 C 0.4175(3) 0.60240(18) 0.2538(3) 0.0450(11) Uani 1 1 d . . . . .
H35 H 0.427404 0.565661 0.269750 0.054 Uiso 1 1 calc R U . . .
C36 C 0.3867(3) 0.64088(18) 0.3013(2) 0.0367(9) Uani 1 1 d . . . . .
H36 H 0.376381 0.630264 0.349765 0.044 Uiso 1 1 calc R U . . .
C37 C 0.3926(2) 0.73130(13) 0.62258(17) 0.0173(6) Uani 1 1 d . . . . .
C38 C 0.4754(2) 0.72139(13) 0.60886(17) 0.0178(6) Uani 1 1 d . . . . .
C39 C 0.5251(2) 0.69811(14) 0.66443(18) 0.0201(7) Uani 1 1 d . . . . .
H39 H 0.581483 0.690829 0.656218 0.024 Uiso 1 1 calc R U . . .
C40 C 0.4946(2) 0.68507(13) 0.73205(18) 0.0198(7) Uani 1 1 d . . . . .
C41 C 0.4115(2) 0.69571(13) 0.74335(17) 0.0199(7) Uani 1 1 d . . . . .
H41 H 0.390395 0.687328 0.789416 0.024 Uiso 1 1 calc R U . . .
C42 C 0.3585(2) 0.71824(13) 0.68904(17) 0.0182(6) Uani 1 1 d . . . . .
C43 C 0.5096(2) 0.73557(13) 0.53524(17) 0.0185(6) Uani 1 1 d . . . . .
H43 H 0.462664 0.752376 0.505497 0.022 Uiso 1 1 calc R U . . .
C44 C 0.5750(2) 0.78040(14) 0.54484(17) 0.0209(7) Uani 1 1 d . . . . .
C45 C 0.5522(2) 0.83530(15) 0.53443(19) 0.0259(7) Uani 1 1 d . . . . .
H45 H 0.496942 0.844190 0.519005 0.031 Uiso 1 1 calc R U . . .
C46 C 0.6102(3) 0.87731(16) 0.5465(2) 0.0342(9) Uani 1 1 d . . . . .
H46 H 0.594092 0.914698 0.540243 0.041 Uiso 1 1 calc R U . . .
C47 C 0.6914(3) 0.86439(19) 0.5678(2) 0.0380(10) Uani 1 1 d . . . . .
H47 H 0.730978 0.892925 0.575874 0.046 Uiso 1 1 calc R U . . .
C48 C 0.7146(3) 0.81020(19) 0.5771(2) 0.0349(9) Uani 1 1 d . . . . .
H48 H 0.770354 0.801460 0.591145 0.042 Uiso 1 1 calc R U . . .
C49 C 0.6569(2) 0.76807(16) 0.56607(19) 0.0265(7) Uani 1 1 d . . . . .
H49 H 0.673382 0.730811 0.573039 0.032 Uiso 1 1 calc R U . . .
C50 C 0.5362(2) 0.68498(14) 0.49287(18) 0.0205(7) Uani 1 1 d . . . . .
C51 C 0.5862(3) 0.69193(16) 0.4338(2) 0.0310(8) Uani 1 1 d . . . . .
H51 H 0.606347 0.727609 0.422991 0.037 Uiso 1 1 calc R U . . .
C52 C 0.6071(3) 0.64753(18) 0.3905(2) 0.0394(10) Uani 1 1 d . . . . .
H52 H 0.641482 0.653021 0.350703 0.047 Uiso 1 1 calc R U . . .
C53 C 0.5781(3) 0.59566(18) 0.4053(2) 0.0368(9) Uani 1 1 d . . . . .
H53 H 0.592551 0.565202 0.376096 0.044 Uiso 1 1 calc R U . . .
C54 C 0.5276(3) 0.58822(16) 0.4633(2) 0.0322(8) Uani 1 1 d . . . . .
H54 H 0.506961 0.552546 0.473389 0.039 Uiso 1 1 calc R U . . .
C55 C 0.5069(2) 0.63239(15) 0.5066(2) 0.0260(7) Uani 1 1 d . . . . .
H55 H 0.472212 0.626646 0.546091 0.031 Uiso 1 1 calc R U . . .
C56 C 0.5501(2) 0.65912(15) 0.79074(19) 0.0248(7) Uani 1 1 d . . . . .
H56A H 0.575476 0.625845 0.771537 0.037 Uiso 1 1 calc R U . . .
H56B H 0.517501 0.649360 0.832353 0.037 Uiso 1 1 calc R U . . .
H56C H 0.593535 0.685272 0.806510 0.037 Uiso 1 1 calc R U . . .
C57 C 0.2675(2) 0.72981(14) 0.69973(18) 0.0205(7) Uani 1 1 d . . . . .
H57 H 0.237816 0.722396 0.651641 0.025 Uiso 1 1 calc R U . . .
C58 C 0.2319(2) 0.68959(15) 0.75371(19) 0.0218(7) Uani 1 1 d . . . . .
C59 C 0.2247(2) 0.63466(16) 0.7336(2) 0.0296(8) Uani 1 1 d . . . . .
H59 H 0.239872 0.623557 0.686473 0.036 Uiso 1 1 calc R U . . .
C60 C 0.1955(3) 0.59571(17) 0.7813(2) 0.0353(9) Uani 1 1 d . . . . .
H60 H 0.191404 0.558161 0.767008 0.042 Uiso 1 1 calc R U . . .
C61 C 0.1722(2) 0.61182(16) 0.8500(2) 0.0312(8) Uani 1 1 d . . . . .
H61 H 0.153040 0.585274 0.883157 0.037 Uiso 1 1 calc R U . . .
C62 C 0.1773(2) 0.66677(17) 0.8697(2) 0.0297(8) Uani 1 1 d . . . . .
H62 H 0.160469 0.678069 0.916175 0.036 Uiso 1 1 calc R U . . .
C63 C 0.2069(2) 0.70568(15) 0.82152(19) 0.0233(7) Uani 1 1 d . . . . .
H63 H 0.209927 0.743361 0.835321 0.028 Uiso 1 1 calc R U . . .
C64 C 0.2537(2) 0.79059(15) 0.71594(19) 0.0235(7) Uani 1 1 d . . . . .
C65 C 0.1822(2) 0.81699(17) 0.6879(2) 0.0315(8) Uani 1 1 d . . . . .
H65 H 0.141336 0.796390 0.660803 0.038 Uiso 1 1 calc R U . . .
C66 C 0.1702(3) 0.87264(18) 0.6991(2) 0.0397(10) Uani 1 1 d . . . . .
H66 H 0.121141 0.889905 0.679830 0.048 Uiso 1 1 calc R U . . .
C67 C 0.2290(3) 0.90327(17) 0.7381(3) 0.0394(10) Uani 1 1 d . . . . .
H67 H 0.221564 0.941733 0.744562 0.047 Uiso 1 1 calc R U . . .
C68 C 0.2993(3) 0.87731(17) 0.7679(3) 0.0379(10) Uani 1 1 d . . . . .
H68 H 0.339251 0.897885 0.796106 0.046 Uiso 1 1 calc R U . . .
C69 C 0.3114(2) 0.82151(16) 0.7567(2) 0.0291(8) Uani 1 1 d . . . . .
H69 H 0.359769 0.804199 0.777171 0.035 Uiso 1 1 calc R U . . .
C70 C 0.2751(3) 0.53702(16) 0.5372(2) 0.0325(9) Uani 1 1 d . . . . .
C71 C 0.2505(3) 0.47859(16) 0.5134(2) 0.0334(9) Uani 1 1 d . . . . .
C72 C 0.2870(3) 0.45270(17) 0.4555(2) 0.0335(9) Uani 1 1 d . . . . .
C73 C 0.2658(3) 0.39968(17) 0.4350(2) 0.0371(9) Uani 1 1 d . . . . .
C74 C 0.2063(3) 0.37107(17) 0.4707(3) 0.0379(10) Uani 1 1 d . . . . .
C75 C 0.1685(3) 0.39605(17) 0.5285(3) 0.0396(10) Uani 1 1 d . . . . .
C76 C 0.1916(3) 0.44861(17) 0.5482(2) 0.0346(9) Uani 1 1 d . . . . .
Cl1 Cl 0.20378(12) 0.54615(8) 0.23508(9) 0.0831(5) Uani 1 1 d . . . . .
Cl2 Cl 0.10576(13) 0.52810(8) 0.35895(9) 0.0880(6) Uani 1 1 d . . . . .
C77 C 0.1949(4) 0.5583(2) 0.3282(3) 0.0580(14) Uani 1 1 d . . . . .
H77A H 0.243866 0.543112 0.355749 0.070 Uiso 1 1 calc R U . . .
H77B H 0.193316 0.598504 0.337149 0.070 Uiso 1 1 calc R U . . .
Cl3 Cl 0.49783(8) 0.53977(4) 0.67811(7) 0.0493(3) Uani 1 1 d . . . . .
Cl4 Cl 0.42426(9) 0.51617(5) 0.81772(7) 0.0545(3) Uani 1 1 d . . . . .
C78 C 0.4093(3) 0.54623(19) 0.7298(3) 0.0453(11) Uani 1 1 d . . . . .
H78A H 0.361852 0.528173 0.703460 0.054 Uiso 1 1 calc R U . . .
H78B H 0.395816 0.585737 0.735169 0.054 Uiso 1 1 calc R U . . .
C79 C 0.4461(3) 0.9651(2) 0.6474(3) 0.0619(13) Uani 1 1 d D . . . .
H79A H 0.504364 0.976077 0.649651 0.093 Uiso 1 1 calc R U . . .
H79B H 0.441282 0.927263 0.665313 0.093 Uiso 1 1 calc R U . . .
H79C H 0.414790 0.989911 0.677835 0.093 Uiso 1 1 calc R U . . .
C80 C 0.4110(3) 0.9683(2) 0.5679(3) 0.0632(12) Uani 1 1 d D . . . .
H80A H 0.429913 1.002887 0.545574 0.076 Uiso 1 1 calc R U . . .
H80B H 0.433032 0.937152 0.539928 0.076 Uiso 1 1 calc R U . . .
C81 C 0.3183(3) 0.9664(2) 0.5625(3) 0.0604(12) Uani 1 1 d D . . . .
H81A H 0.296979 0.996253 0.593098 0.073 Uiso 1 1 calc R U . . .
H81B H 0.300149 0.930964 0.583076 0.073 Uiso 1 1 calc R U . . .
C82 C 0.2801(3) 0.9722(3) 0.4864(3) 0.0774(16) Uani 1 1 d D . . . .
H82A H 0.299196 0.941347 0.456244 0.093 Uiso 1 1 calc R U . . .
H82B H 0.299966 1.006845 0.464901 0.093 Uiso 1 1 calc R U . . .
C83 C 0.1845(3) 0.9726(3) 0.4826(3) 0.093(2) Uani 1 1 d D . . . .
H83A H 0.163124 0.940554 0.509034 0.112 Uiso 1 1 calc R U . . .
H83B H 0.163809 1.006685 0.505085 0.112 Uiso 1 1 calc R U . . .
C84 C 0.1561(6) 0.9700(5) 0.4016(4) 0.152(4) Uani 1 1 d D . . . .
H84A H 0.186937 0.941128 0.377515 0.227 Uiso 1 1 calc R U . . .
H84B H 0.166479 1.005592 0.378556 0.227 Uiso 1 1 calc R U . . .
H84C H 0.096878 0.961727 0.397182 0.227 Uiso 1 1 calc R U . . .

loop_
_atom_site_aniso_label
_atom_site_aniso_U_11
_atom_site_aniso_U_22
_atom_site_aniso_U_33
_atom_site_aniso_U_23
_atom_site_aniso_U_13
_atom_site_aniso_U_12
Cu1 0.0317(3) 0.0228(3) 0.0259(3) -0.0004(2) 0.0003(2) -0.0018(2)
F1 0.0460(15) 0.0385(13) 0.0435(14) -0.0021(11) 0.0063(11) 0.0032(11)
F2 0.0500(16) 0.0444(14) 0.0459(15) -0.0149(12) -0.0002(12) 0.0141(12)
F3 0.0460(16) 0.0323(13) 0.085(2) -0.0156(13) -0.0028(15) -0.0006(11)
F4 0.0415(15) 0.0381(14) 0.082(2) 0.0031(14) 0.0129(14) -0.0053(11)
F5 0.0545(16) 0.0360(13) 0.0472(15) 0.0018(11) 0.0148(12) 0.0069(11)
O1 0.0416(17) 0.0278(14) 0.0422(17) -0.0048(12) 0.0025(13) -0.0037(12)
O2 0.072(2) 0.0395(17) 0.0352(17) -0.0066(13) -0.0092(16) -0.0018(16)
N1 0.0168(13) 0.0231(13) 0.0133(13) 0.0024(10) 0.0024(10) -0.0006(10)
N2 0.0154(13) 0.0235(13) 0.0114(12) -0.0002(10) 0.0017(10) -0.0003(10)
C1 0.0154(15) 0.0224(15) 0.0138(15) -0.0003(12) 0.0056(12) -0.0015(12)
C2 0.0185(16) 0.0223(15) 0.0189(16) 0.0025(13) 0.0048(13) 0.0007(12)
C3 0.0188(16) 0.0212(15) 0.0189(16) -0.0012(12) 0.0032(13) -0.0014(12)
C4 0.0200(16) 0.0232(16) 0.0143(15) 0.0023(12) 0.0019(12) 0.0012(12)
C5 0.0184(16) 0.0253(16) 0.0159(16) 0.0022(12) 0.0027(12) 0.0013(12)
C6 0.0169(16) 0.0279(17) 0.0174(16) 0.0007(13) 0.0013(13) -0.0003(13)
C7 0.0203(17) 0.0238(16) 0.0185(16) 0.0018(13) -0.0012(13) 0.0018(13)
C8 0.0232(17) 0.0280(17) 0.0146(16) 0.0024(13) 0.0037(13) 0.0038(13)
C9 0.0191(16) 0.0264(16) 0.0146(15) 0.0033(13) 0.0020(12) 0.0014(13)
C10 0.0162(16) 0.0298(17) 0.0132(15) 0.0000(13) 0.0034(12) -0.0014(13)
C11 0.0204(17) 0.0326(18) 0.0180(17) 0.0059(14) 0.0030(13) 0.0020(14)
C12 0.033(2) 0.037(2) 0.0247(19) 0.0019(16) 0.0064(15) 0.0017(16)
C13 0.053(3) 0.034(2) 0.042(2) 0.0108(19) 0.003(2) 0.0015(19)
C14 0.057(3) 0.043(2) 0.040(2) 0.023(2) 0.010(2) 0.000(2)
C15 0.052(3) 0.057(3) 0.028(2) 0.014(2) 0.015(2) -0.001(2)
C16 0.039(2) 0.038(2) 0.0236(19) 0.0038(16) 0.0114(17) 0.0003(17)
C17 0.0210(17) 0.0326(18) 0.0137(15) 0.0020(13) 0.0053(13) 0.0013(14)
C18 0.034(2) 0.0317(19) 0.0281(19) 0.0012(15) 0.0153(16) -0.0029(15)
C19 0.055(3) 0.034(2) 0.037(2) 0.0094(18) 0.023(2) 0.0112(19)
C20 0.050(3) 0.051(3) 0.032(2) 0.0121(19) 0.014(2) 0.027(2)
C21 0.030(2) 0.062(3) 0.024(2) -0.0015(19) 0.0024(16) 0.0140(19)
C22 0.0231(18) 0.041(2) 0.0210(18) -0.0037(15) 0.0037(14) 0.0024(15)
C23 0.0230(18) 0.0332(18) 0.0205(17) -0.0033(14) -0.0010(14) 0.0001(14)
C24 0.0186(16) 0.0373(19) 0.0107(15) 0.0012(13) 0.0012(12) 0.0015(14)
C25 0.0213(17) 0.0357(19) 0.0165(16) -0.0016(14) 0.0060(13) -0.0006(14)
C26 0.0245(19) 0.038(2) 0.029(2) 0.0002(16) -0.0027(15) 0.0002(15)
C27 0.037(2) 0.037(2) 0.044(2) 0.0031(18) 0.0005(19) 0.0032(18)
C28 0.036(2) 0.035(2) 0.038(2) -0.0005(17) 0.0097(18) -0.0065(17)
C29 0.025(2) 0.047(2) 0.035(2) -0.0054(18) 0.0023(16) -0.0125(17)
C30 0.0217(18) 0.046(2) 0.0205(18) -0.0021(16) 0.0018(14) -0.0015(16)
C31 0.0163(16) 0.0345(19) 0.0204(17) 0.0010(14) 0.0034(13) 0.0021(13)
C32 0.0214(18) 0.038(2) 0.0214(18) 0.0010(15) 0.0054(14) 0.0020(14)
C33 0.0242(19) 0.043(2) 0.0229(18) -0.0026(16) 0.0055(15) 0.0022(15)
C34 0.028(2) 0.044(2) 0.034(2) -0.0088(18) 0.0040(17) 0.0082(17)
C35 0.057(3) 0.036(2) 0.043(3) 0.0043(19) 0.009(2) 0.018(2)
C36 0.044(2) 0.043(2) 0.0243(19) 0.0061(17) 0.0086(17) 0.0133(18)
C37 0.0159(15) 0.0206(15) 0.0154(15) -0.0006(12) 0.0010(12) -0.0011(12)
C38 0.0193(16) 0.0210(15) 0.0131(15) -0.0004(12) 0.0017(12) -0.0019(12)
C39 0.0157(16) 0.0257(16) 0.0191(16) -0.0013(13) 0.0027(13) -0.0008(12)
C40 0.0218(17) 0.0235(16) 0.0139(15) 0.0005(12) -0.0012(13) -0.0005(12)
C41 0.0220(17) 0.0246(16) 0.0133(15) 0.0000(12) 0.0026(12) -0.0013(13)
C42 0.0170(16) 0.0218(15) 0.0159(15) -0.0025(12) 0.0027(12) -0.0009(12)
C43 0.0166(16) 0.0247(16) 0.0147(15) -0.0003(12) 0.0047(12) 0.0004(12)
C44 0.0196(16) 0.0299(17) 0.0137(15) -0.0011(13) 0.0065(12) -0.0038(13)
C45 0.0271(19) 0.0303(18) 0.0211(17) -0.0033(14) 0.0103(14) -0.0030(14)
C46 0.043(2) 0.0301(19) 0.031(2) -0.0063(16) 0.0176(18) -0.0082(17)
C47 0.037(2) 0.051(3) 0.027(2) -0.0083(18) 0.0107(17) -0.0229(19)
C48 0.0230(19) 0.059(3) 0.0227(19) 0.0008(18) 0.0027(15) -0.0130(18)
C49 0.0221(18) 0.0366(19) 0.0211(17) 0.0037(15) 0.0051(14) -0.0021(14)
C50 0.0213(17) 0.0267(17) 0.0134(15) -0.0032(13) 0.0002(13) 0.0026(13)
C51 0.037(2) 0.0335(19) 0.0242(19) -0.0054(15) 0.0126(16) -0.0013(16)
C52 0.045(2) 0.045(2) 0.029(2) -0.0128(18) 0.0149(18) 0.0023(19)
C53 0.043(2) 0.037(2) 0.030(2) -0.0121(17) 0.0023(18) 0.0089(18)
C54 0.037(2) 0.0276(18) 0.031(2) -0.0047(15) -0.0045(17) -0.0010(16)
C55 0.0251(18) 0.0297(18) 0.0234(18) -0.0003(14) 0.0016(14) 0.0014(14)
C56 0.0247(18) 0.0325(18) 0.0170(16) 0.0010(14) -0.0014(14) 0.0009(14)
C57 0.0172(16) 0.0309(17) 0.0137(15) 0.0001(13) 0.0019(12) -0.0003(13)
C58 0.0145(16) 0.0322(18) 0.0187(16) 0.0007(14) 0.0019(13) -0.0008(13)
C59 0.032(2) 0.0328(19) 0.0243(18) -0.0033(15) 0.0082(15) -0.0026(15)
C60 0.037(2) 0.0299(19) 0.040(2) -0.0021(17) 0.0097(18) -0.0033(16)
C61 0.0247(19) 0.034(2) 0.036(2) 0.0086(16) 0.0102(16) -0.0005(15)
C62 0.0276(19) 0.041(2) 0.0216(18) 0.0037(15) 0.0119(15) 0.0008(16)
C63 0.0181(17) 0.0311(18) 0.0210(17) -0.0002(14) 0.0048(13) -0.0008(13)
C64 0.0221(17) 0.0307(18) 0.0184(16) 0.0029(13) 0.0080(13) 0.0024(14)
C65 0.027(2) 0.041(2) 0.0270(19) 0.0043(16) 0.0053(15) 0.0071(16)
C66 0.041(2) 0.041(2) 0.038(2) 0.0131(18) 0.0137(19) 0.0158(19)
C67 0.041(2) 0.030(2) 0.048(3) 0.0045(18) 0.021(2) 0.0052(17)
C68 0.036(2) 0.034(2) 0.045(2) -0.0057(18) 0.0173(19) -0.0055(17)
C69 0.0214(18) 0.035(2) 0.031(2) -0.0013(16) 0.0072(15) 0.0014(15)
C70 0.038(2) 0.0291(19) 0.030(2) -0.0010(16) -0.0039(17) 0.0059(16)
C71 0.039(2) 0.0248(18) 0.035(2) -0.0009(16) -0.0068(17) 0.0059(16)
C72 0.031(2) 0.037(2) 0.033(2) 0.0029(17) -0.0026(16) 0.0055(16)
C73 0.037(2) 0.035(2) 0.038(2) -0.0079(18) -0.0083(18) 0.0127(17)
C74 0.034(2) 0.0286(19) 0.051(3) -0.0025(18) -0.0044(19) 0.0034(16)
C75 0.032(2) 0.031(2) 0.055(3) 0.0027(19) -0.0049(19) 0.0010(16)
C76 0.037(2) 0.032(2) 0.035(2) 0.0008(17) 0.0015(17) 0.0061(16)
Cl1 0.0889(12) 0.0966(12) 0.0640(10) -0.0284(9) 0.0055(8) -0.0192(10)
Cl2 0.1075(14) 0.0996(13) 0.0568(9) -0.0131(8) 0.0029(9) -0.0401(11)
C77 0.086(4) 0.036(2) 0.051(3) 0.003(2) -0.018(3) 0.001(2)
Cl3 0.0572(7) 0.0345(5) 0.0569(7) -0.0030(5) 0.0081(6) -0.0010(5)
Cl4 0.0677(8) 0.0518(7) 0.0432(6) 0.0005(5) -0.0066(6) -0.0076(6)
C78 0.044(3) 0.038(2) 0.054(3) 0.002(2) 0.000(2) -0.0014(19)
C79 0.043(2) 0.065(3) 0.079(3) 0.023(3) 0.0137(18) 0.016(2)
C80 0.064(2) 0.045(3) 0.081(3) 0.015(2) 0.0072(18) 0.011(2)
C81 0.064(2) 0.038(2) 0.079(3) 0.003(2) -0.0017(19) 0.0027(19)
C82 0.094(3) 0.050(3) 0.086(3) 0.015(3) -0.017(2) -0.023(3)
C83 0.094(3) 0.057(3) 0.123(5) 0.040(3) -0.048(3) -0.044(3)
C84 0.133(6) 0.196(10) 0.119(5) 0.089(5) -0.054(4) -0.108(7)

loop_
_atom_type_symbol
_atom_type_description
_atom_type_scat_dispersion_real
_atom_type_scat_dispersion_imag
_atom_type_scat_source
C C 0.0181 0.0091 'International Tables Vol C Tables 4.2.6.8 and 6.1.1.4'
H H 0.0000 0.0000 'International Tables Vol C Tables 4.2.6.8 and 6.1.1.4'
Cl Cl 0.3639 0.7018 'International Tables Vol C Tables 4.2.6.8 and 6.1.1.4'
Cu Cu -1.9646 0.5888 'International Tables Vol C Tables 4.2.6.8 and 6.1.1.4'
F F 0.0727 0.0534 'International Tables Vol C Tables 4.2.6.8 and 6.1.1.4'
N N 0.0311 0.0180 'International Tables Vol C Tables 4.2.6.8 and 6.1.1.4'
O O 0.0492 0.0322 'International Tables Vol C Tables 4.2.6.8 and 6.1.1.4'

loop_
_exptl_crystal_face_index_h
_exptl_crystal_face_index_k
_exptl_crystal_face_index_l
_exptl_crystal_face_perp_dist
-8 -10 -2 0.0561
0 -7 11 0.0346
5 11 -7 0.0411
1 13 7 0.0209
-8 10 -3 0.0551
3 -14 -4 0.0539

loop_
_geom_angle_atom_site_label_1
_geom_angle_atom_site_label_2
_geom_angle_atom_site_label_3
_geom_angle
_geom_angle_site_symmetry_1
_geom_angle_site_symmetry_3
_geom_angle_publ_flag
O1 Cu1 C1 171.13(14) . . ?
C70 O1 Cu1 118.7(3) . . ?
C1 N1 C2 111.2(3) . . ?
C1 N1 C4 121.2(3) . . ?
C2 N1 C4 127.5(3) . . ?
C1 N2 C3 111.3(3) . . ?
C1 N2 C37 122.4(3) . . ?
C3 N2 C37 126.1(3) . . ?
N1 C1 Cu1 124.3(2) . . ?
N2 C1 Cu1 131.2(2) . . ?
N2 C1 N1 104.5(3) . . ?
N1 C2 H2 126.9 . . ?
C3 C2 N1 106.3(3) . . ?
C3 C2 H2 126.9 . . ?
N2 C3 H3 126.7 . . ?
C2 C3 N2 106.6(3) . . ?
C2 C3 H3 126.7 . . ?
C5 C4 N1 118.5(3) . . ?
C5 C4 C9 122.9(3) . . ?
C9 C4 N1 118.5(3) . . ?
C4 C5 C10 120.8(3) . . ?
C6 C5 C4 117.7(3) . . ?
C6 C5 C10 121.5(3) . . ?
C5 C6 H6 119.1 . . ?
C5 C6 C7 121.8(3) . . ?
C7 C6 H6 119.1 . . ?
C6 C7 C8 118.8(3) . . ?
C6 C7 C23 120.3(3) . . ?
C8 C7 C23 120.9(3) . . ?
C7 C8 H8 119.2 . . ?
C7 C8 C9 121.5(3) . . ?
C9 C8 H8 119.2 . . ?
C4 C9 C8 117.3(3) . . ?
C4 C9 C24 119.9(3) . . ?
C8 C9 C24 122.7(3) . . ?
C5 C10 H10 106.3 . . ?
C5 C10 C11 113.4(3) . . ?
C11 C10 H10 106.3 . . ?
C17 C10 C5 110.6(3) . . ?
C17 C10 H10 106.3 . . ?
C17 C10 C11 113.4(3) . . ?
C12 C11 C10 123.6(3) . . ?
C12 C11 C16 118.2(3) . . ?
C16 C11 C10 118.1(3) . . ?
C11 C12 H12 119.7 . . ?
C11 C12 C13 120.7(4) . . ?
C13 C12 H12 119.7 . . ?
C12 C13 H13 119.7 . . ?
C14 C13 C12 120.6(4) . . ?
C14 C13 H13 119.7 . . ?
C13 C14 H14 120.4 . . ?
C13 C14 C15 119.3(4) . . ?
C15 C14 H14 120.4 . . ?
C14 C15 H15 120.0 . . ?
C16 C15 C14 120.1(4) . . ?
C16 C15 H15 120.0 . . ?
C11 C16 H16 119.4 . . ?
C15 C16 C11 121.2(4) . . ?
C15 C16 H16 119.4 . . ?
C18 C17 C10 119.4(3) . . ?
C22 C17 C10 121.8(3) . . ?
C22 C17 C18 118.8(3) . . ?
C17 C18 H18 119.5 . . ?
C17 C18 C19 121.1(4) . . ?
C19 C18 H18 119.5 . . ?
C18 C19 H19 120.3 . . ?
C20 C19 C18 119.4(4) . . ?
C20 C19 H19 120.3 . . ?
C19 C20 H20 120.0 . . ?
C21 C20 C19 120.0(4) . . ?
C21 C20 H20 120.0 . . ?
C20 C21 H21 119.6 . . ?
C20 C21 C22 120.9(4) . . ?
C22 C21 H21 119.6 . . ?
C17 C22 C21 119.9(4) . . ?
C17 C22 H22 120.1 . . ?
C21 C22 H22 120.1 . . ?
C7 C23 H23A 109.5 . . ?
C7 C23 H23B 109.5 . . ?
C7 C23 H23C 109.5 . . ?
H23A C23 H23B 109.5 . . ?
H23A C23 H23C 109.5 . . ?
H23B C23 H23C 109.5 . . ?
C9 C24 H24 105.8 . . ?
C9 C24 C25 111.7(3) . . ?
C9 C24 C31 112.6(3) . . ?
C25 C24 H24 105.8 . . ?
C25 C24 C31 114.4(3) . . ?
C31 C24 H24 105.8 . . ?
C26 C25 C24 122.3(3) . . ?
C26 C25 C30 118.0(4) . . ?
C30 C25 C24 119.7(3) . . ?
C25 C26 H26 119.8 . . ?
C27 C26 C25 120.4(4) . . ?
C27 C26 H26 119.8 . . ?
C26 C27 H27 119.4 . . ?
C28 C27 C26 121.3(4) . . ?
C28 C27 H27 119.4 . . ?
C27 C28 H28 120.7 . . ?
C27 C28 C29 118.6(4) . . ?
C29 C28 H28 120.7 . . ?
C28 C29 H29 119.8 . . ?
C30 C29 C28 120.4(4) . . ?
C30 C29 H29 119.8 . . ?
C25 C30 H30 119.4 . . ?
C29 C30 C25 121.3(4) . . ?
C29 C30 H30 119.4 . . ?
C32 C31 C24 123.2(3) . . ?
C36 C31 C24 118.1(3) . . ?
C36 C31 C32 118.7(3) . . ?
C31 C32 H32 119.8 . . ?
C31 C32 C33 120.4(4) . . ?
C33 C32 H32 119.8 . . ?
C32 C33 H33 119.7 . . ?
C34 C33 C32 120.6(4) . . ?
C34 C33 H33 119.7 . . ?
C33 C34 H34 120.5 . . ?
C33 C34 C35 119.1(4) . . ?
C35 C34 H34 120.5 . . ?
C34 C35 H35 119.9 . . ?
C36 C35 C34 120.1(4) . . ?
C36 C35 H35 119.9 . . ?
C31 C36 C35 121.0(4) . . ?
C31 C36 H36 119.5 . . ?
C35 C36 H36 119.5 . . ?
C38 C37 N2 118.5(3) . . ?
C38 C37 C42 122.9(3) . . ?
C42 C37 N2 118.5(3) . . ?
C37 C38 C43 121.0(3) . . ?
C39 C38 C37 117.6(3) . . ?
C39 C38 C43 121.4(3) . . ?
C38 C39 H39 119.0 . . ?
C38 C39 C40 122.0(3) . . ?
C40 C39 H39 119.0 . . ?
C39 C40 C41 118.5(3) . . ?
C39 C40 C56 120.4(3) . . ?
C41 C40 C56 121.1(3) . . ?
C40 C41 H41 119.0 . . ?
C42 C41 C40 122.0(3) . . ?
C42 C41 H41 119.0 . . ?
C37 C42 C57 119.9(3) . . ?
C41 C42 C37 117.1(3) . . ?
C41 C42 C57 123.0(3) . . ?
C38 C43 H43 106.0 . . ?
C38 C43 C50 113.2(3) . . ?
C44 C43 C38 109.9(3) . . ?
C44 C43 H43 106.0 . . ?
C44 C43 C50 114.9(3) . . ?
C50 C43 H43 106.0 . . ?
C45 C44 C43 119.3(3) . . ?
C45 C44 C49 119.0(3) . . ?
C49 C44 C43 121.6(3) . . ?
C44 C45 H45 119.8 . . ?
C44 C45 C46 120.4(4) . . ?
C46 C45 H45 119.8 . . ?
C45 C46 H46 120.0 . . ?
C47 C46 C45 119.9(4) . . ?
C47 C46 H46 120.0 . . ?
C46 C47 H47 120.0 . . ?
C48 C47 C46 119.9(4) . . ?
C48 C47 H47 120.0 . . ?
C47 C48 H48 119.8 . . ?
C47 C48 C49 120.5(4) . . ?
C49 C48 H48 119.8 . . ?
C44 C49 H49 119.9 . . ?
C48 C49 C44 120.2(4) . . ?
C48 C49 H49 119.9 . . ?
C51 C50 C43 119.2(3) . . ?
C55 C50 C43 122.6(3) . . ?
C55 C50 C51 118.0(3) . . ?
C50 C51 H51 119.4 . . ?
C52 C51 C50 121.2(4) . . ?
C52 C51 H51 119.4 . . ?
C51 C52 H52 120.0 . . ?
C53 C52 C51 120.0(4) . . ?
C53 C52 H52 120.0 . . ?
C52 C53 H53 120.3 . . ?
C52 C53 C54 119.5(4) . . ?
C54 C53 H53 120.3 . . ?
C53 C54 H54 119.7 . . ?
C55 C54 C53 120.6(4) . . ?
C55 C54 H54 119.7 . . ?
C50 C55 H55 119.6 . . ?
C54 C55 C50 120.8(3) . . ?
C54 C55 H55 119.6 . . ?
C40 C56 H56A 109.5 . . ?
C40 C56 H56B 109.5 . . ?
C40 C56 H56C 109.5 . . ?
H56A C56 H56B 109.5 . . ?
H56A C56 H56C 109.5 . . ?
H56B C56 H56C 109.5 . . ?
C42 C57 H57 106.1 . . ?
C42 C57 C58 111.5(3) . . ?
C42 C57 C64 110.9(3) . . ?
C58 C57 H57 106.1 . . ?
C64 C57 H57 106.1 . . ?
C64 C57 C58 115.4(3) . . ?
C59 C58 C57 118.1(3) . . ?
C63 C58 C57 122.8(3) . . ?
C63 C58 C59 119.1(3) . . ?
C58 C59 H59 119.6 . . ?
C58 C59 C60 120.9(3) . . ?
C60 C59 H59 119.6 . . ?
C59 C60 H60 120.1 . . ?
C59 C60 C61 119.8(4) . . ?
C61 C60 H60 120.1 . . ?
C60 C61 H61 120.2 . . ?
C62 C61 C60 119.5(3) . . ?
C62 C61 H61 120.2 . . ?
C61 C62 H62 119.8 . . ?
C61 C62 C63 120.3(3) . . ?
C63 C62 H62 119.8 . . ?
C58 C63 C62 120.3(3) . . ?
C58 C63 H63 119.9 . . ?
C62 C63 H63 119.9 . . ?
C65 C64 C57 120.0(3) . . ?
C69 C64 C57 121.8(3) . . ?
C69 C64 C65 118.2(4) . . ?
C64 C65 H65 119.5 . . ?
C66 C65 C64 120.9(4) . . ?
C66 C65 H65 119.5 . . ?
C65 C66 H66 119.8 . . ?
C67 C66 C65 120.3(4) . . ?
C67 C66 H66 119.8 . . ?
C66 C67 H67 120.3 . . ?
C66 C67 C68 119.4(4) . . ?
C68 C67 H67 120.3 . . ?
C67 C68 H68 119.8 . . ?
C69 C68 C67 120.3(4) . . ?
C69 C68 H68 119.8 . . ?
C64 C69 H69 119.6 . . ?
C68 C69 C64 120.8(4) . . ?
C68 C69 H69 119.6 . . ?
O1 C70 C71 114.1(3) . . ?
O2 C70 O1 128.1(4) . . ?
O2 C70 C71 117.8(4) . . ?
C72 C71 C70 121.4(4) . . ?
C76 C71 C70 122.1(4) . . ?
C76 C71 C72 116.4(4) . . ?
F1 C72 C71 120.5(4) . . ?
F1 C72 C73 118.1(4) . . ?
C73 C72 C71 121.3(4) . . ?
F2 C73 C72 119.5(4) . . ?
F2 C73 C74 119.8(4) . . ?
C72 C73 C74 120.7(4) . . ?
F3 C74 C73 120.6(4) . . ?
F3 C74 C75 120.3(4) . . ?
C73 C74 C75 119.2(4) . . ?
F4 C75 C74 119.7(4) . . ?
F4 C75 C76 121.5(4) . . ?
C76 C75 C74 118.9(4) . . ?
F5 C76 C71 119.7(4) . . ?
F5 C76 C75 116.8(4) . . ?
C75 C76 C71 123.5(4) . . ?
Cl1 C77 H77A 109.5 . . ?
Cl1 C77 H77B 109.5 . . ?
Cl2 C77 Cl1 110.9(3) . . ?
Cl2 C77 H77A 109.5 . . ?
Cl2 C77 H77B 109.5 . . ?
H77A C77 H77B 108.0 . . ?
Cl3 C78 Cl4 112.1(3) . . ?
Cl3 C78 H78A 109.2 . . ?
Cl3 C78 H78B 109.2 . . ?
Cl4 C78 H78A 109.2 . . ?
Cl4 C78 H78B 109.2 . . ?
H78A C78 H78B 107.9 . . ?
H79A C79 H79B 109.5 . . ?
H79A C79 H79C 109.5 . . ?
H79B C79 H79C 109.5 . . ?
C80 C79 H79A 109.5 . . ?
C80 C79 H79B 109.5 . . ?
C80 C79 H79C 109.5 . . ?
C79 C80 H80A 109.2 . . ?
C79 C80 H80B 109.2 . . ?
H80A C80 H80B 107.9 . . ?
C81 C80 C79 112.3(4) . . ?
C81 C80 H80A 109.2 . . ?
C81 C80 H80B 109.2 . . ?
C80 C81 H81A 108.5 . . ?
C80 C81 H81B 108.5 . . ?
C80 C81 C82 114.9(4) . . ?
H81A C81 H81B 107.5 . . ?
C82 C81 H81A 108.5 . . ?
C82 C81 H81B 108.5 . . ?
C81 C82 H82A 108.8 . . ?
C81 C82 H82B 108.8 . . ?
C81 C82 C83 113.9(4) . . ?
H82A C82 H82B 107.7 . . ?
C83 C82 H82A 108.8 . . ?
C83 C82 H82B 108.8 . . ?
C82 C83 H83A 110.3 . . ?
C82 C83 H83B 110.3 . . ?
H83A C83 H83B 108.6 . . ?
C84 C83 C82 107.0(5) . . ?
C84 C83 H83A 110.3 . . ?
C84 C83 H83B 110.3 . . ?
C83 C84 H84A 109.5 . . ?
C83 C84 H84B 109.5 . . ?
C83 C84 H84C 109.5 . . ?
H84A C84 H84B 109.5 . . ?
H84A C84 H84C 109.5 . . ?
H84B C84 H84C 109.5 . . ?

loop_
_geom_bond_atom_site_label_1
_geom_bond_atom_site_label_2
_geom_bond_distance
_geom_bond_site_symmetry_2
_geom_bond_publ_flag
Cu1 O1 1.848(3) . ?
Cu1 C1 1.857(3) . ?
F1 C72 1.336(5) . ?
F2 C73 1.347(5) . ?
F3 C74 1.325(5) . ?
F4 C75 1.327(5) . ?
F5 C76 1.349(5) . ?
O1 C70 1.259(5) . ?
O2 C70 1.225(5) . ?
N1 C1 1.355(4) . ?
N1 C2 1.392(4) . ?
N1 C4 1.433(4) . ?
N2 C1 1.346(4) . ?
N2 C3 1.392(4) . ?
N2 C37 1.440(4) . ?
C2 H2 0.9500 . ?
C2 C3 1.348(5) . ?
C3 H3 0.9500 . ?
C4 C5 1.397(5) . ?
C4 C9 1.400(4) . ?
C5 C6 1.392(5) . ?
C5 C10 1.527(4) . ?
C6 H6 0.9500 . ?
C6 C7 1.395(5) . ?
C7 C8 1.400(5) . ?
C7 C23 1.502(5) . ?
C8 H8 0.9500 . ?
C8 C9 1.401(5) . ?
C9 C24 1.521(5) . ?
C10 H10 1.0000 . ?
C10 C11 1.533(5) . ?
C10 C17 1.520(5) . ?
C11 C12 1.386(5) . ?
C11 C16 1.396(5) . ?
C12 H12 0.9500 . ?
C12 C13 1.389(6) . ?
C13 H13 0.9500 . ?
C13 C14 1.382(7) . ?
C14 H14 0.9500 . ?
C14 C15 1.387(7) . ?
C15 H15 0.9500 . ?
C15 C16 1.382(6) . ?
C16 H16 0.9500 . ?
C17 C18 1.394(5) . ?
C17 C22 1.388(5) . ?
C18 H18 0.9500 . ?
C18 C19 1.397(6) . ?
C19 H19 0.9500 . ?
C19 C20 1.379(7) . ?
C20 H20 0.9500 . ?
C20 C21 1.377(7) . ?
C21 H21 0.9500 . ?
C21 C22 1.394(6) . ?
C22 H22 0.9500 . ?
C23 H23A 0.9800 . ?
C23 H23B 0.9800 . ?
C23 H23C 0.9800 . ?
C24 H24 1.0000 . ?
C24 C25 1.523(5) . ?
C24 C31 1.524(5) . ?
C25 C26 1.395(5) . ?
C25 C30 1.398(5) . ?
C26 H26 0.9500 . ?
C26 C27 1.391(6) . ?
C27 H27 0.9500 . ?
C27 C28 1.377(6) . ?
C28 H28 0.9500 . ?
C28 C29 1.397(6) . ?
C29 H29 0.9500 . ?
C29 C30 1.378(6) . ?
C30 H30 0.9500 . ?
C31 C32 1.388(5) . ?
C31 C36 1.386(5) . ?
C32 H32 0.9500 . ?
C32 C33 1.396(5) . ?
C33 H33 0.9500 . ?
C33 C34 1.382(6) . ?
C34 H34 0.9500 . ?
C34 C35 1.391(6) . ?
C35 H35 0.9500 . ?
C35 C36 1.388(6) . ?
C36 H36 0.9500 . ?
C37 C38 1.398(5) . ?
C37 C42 1.401(4) . ?
C38 C39 1.387(5) . ?
C38 C43 1.526(4) . ?
C39 H39 0.9500 . ?
C39 C40 1.395(5) . ?
C40 C41 1.397(5) . ?
C40 C56 1.506(5) . ?
C41 H41 0.9500 . ?
C41 C42 1.394(5) . ?
C42 C57 1.522(4) . ?
C43 H43 1.0000 . ?
C43 C44 1.523(5) . ?
C43 C50 1.528(4) . ?
C44 C45 1.394(5) . ?
C44 C49 1.396(5) . ?
C45 H45 0.9500 . ?
C45 C46 1.397(5) . ?
C46 H46 0.9500 . ?
C46 C47 1.389(7) . ?
C47 H47 0.9500 . ?
C47 C48 1.377(7) . ?
C48 H48 0.9500 . ?
C48 C49 1.393(5) . ?
C49 H49 0.9500 . ?
C50 C51 1.396(5) . ?
C50 C55 1.390(5) . ?
C51 H51 0.9500 . ?
C51 C52 1.392(5) . ?
C52 H52 0.9500 . ?
C52 C53 1.377(6) . ?
C53 H53 0.9500 . ?
C53 C54 1.387(6) . ?
C54 H54 0.9500 . ?
C54 C55 1.386(5) . ?
C55 H55 0.9500 . ?
C56 H56A 0.9800 . ?
C56 H56B 0.9800 . ?
C56 H56C 0.9800 . ?
C57 H57 1.0000 . ?
C57 C58 1.525(5) . ?
C57 C64 1.524(5) . ?
C58 C59 1.388(5) . ?
C58 C63 1.385(5) . ?
C59 H59 0.9500 . ?
C59 C60 1.388(5) . ?
C60 H60 0.9500 . ?
C60 C61 1.391(6) . ?
C61 H61 0.9500 . ?
C61 C62 1.384(6) . ?
C62 H62 0.9500 . ?
C62 C63 1.395(5) . ?
C63 H63 0.9500 . ?
C64 C65 1.398(5) . ?
C64 C69 1.388(5) . ?
C65 H65 0.9500 . ?
C65 C66 1.382(6) . ?
C66 H66 0.9500 . ?
C66 C67 1.381(7) . ?
C67 H67 0.9500 . ?
C67 C68 1.388(7) . ?
C68 H68 0.9500 . ?
C68 C69 1.386(6) . ?
C69 H69 0.9500 . ?
C70 C71 1.532(5) . ?
C71 C72 1.392(6) . ?
C71 C76 1.382(6) . ?
C72 C73 1.380(6) . ?
C73 C74 1.381(6) . ?
C74 C75 1.389(6) . ?
C75 C76 1.374(6) . ?
Cl1 C77 1.748(6) . ?
Cl2 C77 1.739(7) . ?
C77 H77A 0.9900 . ?
C77 H77B 0.9900 . ?
Cl3 C78 1.766(5) . ?
Cl4 C78 1.776(5) . ?
C78 H78A 0.9900 . ?
C78 H78B 0.9900 . ?
C79 H79A 0.9800 . ?
C79 H79B 0.9800 . ?
C79 H79C 0.9800 . ?
C79 C80 1.541(4) . ?
C80 H80A 0.9900 . ?
C80 H80B 0.9900 . ?
C80 C81 1.500(4) . ?
C81 H81A 0.9900 . ?
C81 H81B 0.9900 . ?
C81 C82 1.508(4) . ?
C82 H82A 0.9900 . ?
C82 H82B 0.9900 . ?
C82 C83 1.545(5) . ?
C83 H83A 0.9900 . ?
C83 H83B 0.9900 . ?
C83 C84 1.535(5) . ?
C84 H84A 0.9800 . ?
C84 H84B 0.9800 . ?
C84 H84C 0.9800 . ?

loop_
_geom_torsion_atom_site_label_1
_geom_torsion_atom_site_label_2
_geom_torsion_atom_site_label_3
_geom_torsion_atom_site_label_4
_geom_torsion
_geom_torsion_site_symmetry_1
_geom_torsion_site_symmetry_2
_geom_torsion_site_symmetry_3
_geom_torsion_site_symmetry_4
_geom_torsion_publ_flag
Cu1 O1 C70 O2 -5.9(6) . . . . ?
Cu1 O1 C70 C71 171.9(3) . . . . ?
F1 C72 C73 F2 -0.9(6) . . . . ?
F1 C72 C73 C74 179.6(4) . . . . ?
F2 C73 C74 F3 0.3(6) . . . . ?
F2 C73 C74 C75 179.6(4) . . . . ?
F3 C74 C75 F4 -0.7(7) . . . . ?
F3 C74 C75 C76 179.3(4) . . . . ?
F4 C75 C76 F5 -1.2(6) . . . . ?
F4 C75 C76 C71 -179.6(4) . . . . ?
O1 C70 C71 C72 48.0(5) . . . . ?
O1 C70 C71 C76 -132.5(4) . . . . ?
O2 C70 C71 C72 -134.0(4) . . . . ?
O2 C70 C71 C76 45.6(6) . . . . ?
N1 C2 C3 N2 1.1(3) . . . . ?
N1 C4 C5 C6 -175.9(3) . . . . ?
N1 C4 C5 C10 3.8(5) . . . . ?
N1 C4 C9 C8 175.6(3) . . . . ?
N1 C4 C9 C24 -2.5(5) . . . . ?
N2 C37 C38 C39 -177.4(3) . . . . ?
N2 C37 C38 C43 2.4(5) . . . . ?
N2 C37 C42 C41 178.3(3) . . . . ?
N2 C37 C42 C57 -2.8(4) . . . . ?
C1 N1 C2 C3 -1.0(4) . . . . ?
C1 N1 C4 C5 87.1(4) . . . . ?
C1 N1 C4 C9 -88.4(4) . . . . ?
C1 N2 C3 C2 -0.9(4) . . . . ?
C1 N2 C37 C38 86.6(4) . . . . ?
C1 N2 C37 C42 -90.3(4) . . . . ?
C2 N1 C1 Cu1 -179.8(2) . . . . ?
C2 N1 C1 N2 0.5(3) . . . . ?
C2 N1 C4 C5 -89.7(4) . . . . ?
C2 N1 C4 C9 94.8(4) . . . . ?
C3 N2 C1 Cu1 -179.4(2) . . . . ?
C3 N2 C1 N1 0.3(3) . . . . ?
C3 N2 C37 C38 -88.8(4) . . . . ?
C3 N2 C37 C42 94.4(4) . . . . ?
C4 N1 C1 Cu1 2.9(4) . . . . ?
C4 N1 C1 N2 -176.8(3) . . . . ?
C4 N1 C2 C3 176.0(3) . . . . ?
C4 C5 C6 C7 1.0(5) . . . . ?
C4 C5 C10 C11 -111.0(4) . . . . ?
C4 C5 C10 C17 120.3(3) . . . . ?
C4 C9 C24 C25 -78.7(4) . . . . ?
C4 C9 C24 C31 151.0(3) . . . . ?
C5 C4 C9 C8 0.3(5) . . . . ?
C5 C4 C9 C24 -177.8(3) . . . . ?
C5 C6 C7 C8 -1.1(5) . . . . ?
C5 C6 C7 C23 177.5(3) . . . . ?
C5 C10 C11 C12 4.7(5) . . . . ?
C5 C10 C11 C16 -178.2(3) . . . . ?
C5 C10 C17 C18 -93.2(4) . . . . ?
C5 C10 C17 C22 85.0(4) . . . . ?
C6 C5 C10 C11 68.6(4) . . . . ?
C6 C5 C10 C17 -60.0(4) . . . . ?
C6 C7 C8 C9 0.9(5) . . . . ?
C7 C8 C9 C4 -0.5(5) . . . . ?
C7 C8 C9 C24 177.6(3) . . . . ?
C8 C9 C24 C25 103.3(4) . . . . ?
C8 C9 C24 C31 -27.1(5) . . . . ?
C9 C4 C5 C6 -0.6(5) . . . . ?
C9 C4 C5 C10 179.1(3) . . . . ?
C9 C24 C25 C26 -34.4(4) . . . . ?
C9 C24 C25 C30 144.7(3) . . . . ?
C9 C24 C31 C32 103.2(4) . . . . ?
C9 C24 C31 C36 -77.2(4) . . . . ?
C10 C5 C6 C7 -178.7(3) . . . . ?
C10 C11 C12 C13 178.1(4) . . . . ?
C10 C11 C16 C15 -177.2(4) . . . . ?
C10 C17 C18 C19 177.2(3) . . . . ?
C10 C17 C22 C21 -176.8(3) . . . . ?
C11 C10 C17 C18 138.2(3) . . . . ?
C11 C10 C17 C22 -43.7(4) . . . . ?
C11 C12 C13 C14 -0.7(7) . . . . ?
C12 C11 C16 C15 0.0(6) . . . . ?
C12 C13 C14 C15 -0.6(8) . . . . ?
C13 C14 C15 C16 1.5(8) . . . . ?
C14 C15 C16 C11 -1.3(7) . . . . ?
C16 C11 C12 C13 0.9(6) . . . . ?
C17 C10 C11 C12 131.9(4) . . . . ?
C17 C10 C11 C16 -51.0(4) . . . . ?
C17 C18 C19 C20 -0.4(6) . . . . ?
C18 C17 C22 C21 1.3(5) . . . . ?
C18 C19 C20 C21 1.5(6) . . . . ?
C19 C20 C21 C22 -1.2(6) . . . . ?
C20 C21 C22 C17 -0.2(6) . . . . ?
C22 C17 C18 C19 -1.0(5) . . . . ?
C23 C7 C8 C9 -177.7(3) . . . . ?
C24 C25 C26 C27 178.1(4) . . . . ?
C24 C25 C30 C29 -177.6(3) . . . . ?
C24 C31 C32 C33 -178.4(3) . . . . ?
C24 C31 C36 C35 178.3(4) . . . . ?
C25 C24 C31 C32 -25.7(5) . . . . ?
C25 C24 C31 C36 153.8(4) . . . . ?
C25 C26 C27 C28 0.0(6) . . . . ?
C26 C25 C30 C29 1.6(5) . . . . ?
C26 C27 C28 C29 0.5(6) . . . . ?
C27 C28 C29 C30 0.0(6) . . . . ?
C28 C29 C30 C25 -1.1(6) . . . . ?
C30 C25 C26 C27 -1.1(6) . . . . ?
C31 C24 C25 C26 95.0(4) . . . . ?
C31 C24 C25 C30 -85.9(4) . . . . ?
C31 C32 C33 C34 -0.7(6) . . . . ?
C32 C31 C36 C35 -2.1(7) . . . . ?
C32 C33 C34 C35 -0.7(6) . . . . ?
C33 C34 C35 C36 0.7(7) . . . . ?
C34 C35 C36 C31 0.8(8) . . . . ?
C36 C31 C32 C33 2.1(6) . . . . ?
C37 N2 C1 Cu1 4.6(4) . . . . ?
C37 N2 C1 N1 -175.7(3) . . . . ?
C37 N2 C3 C2 174.8(3) . . . . ?
C37 C38 C39 C40 -0.3(5) . . . . ?
C37 C38 C43 C44 115.7(3) . . . . ?
C37 C38 C43 C50 -114.4(3) . . . . ?
C37 C42 C57 C58 151.2(3) . . . . ?
C37 C42 C57 C64 -78.7(4) . . . . ?
C38 C37 C42 C41 1.6(5) . . . . ?
C38 C37 C42 C57 -179.5(3) . . . . ?
C38 C39 C40 C41 0.3(5) . . . . ?
C38 C39 C40 C56 179.2(3) . . . . ?
C38 C43 C44 C45 -94.6(4) . . . . ?
C38 C43 C44 C49 83.4(4) . . . . ?
C38 C43 C50 C51 -164.7(3) . . . . ?
C38 C43 C50 C55 21.1(5) . . . . ?
C39 C38 C43 C44 -64.5(4) . . . . ?
C39 C38 C43 C50 65.4(4) . . . . ?
C39 C40 C41 C42 0.7(5) . . . . ?
C40 C41 C42 C37 -1.6(5) . . . . ?
C40 C41 C42 C57 179.5(3) . . . . ?
C41 C42 C57 C58 -30.0(4) . . . . ?
C41 C42 C57 C64 100.1(4) . . . . ?
C42 C37 C38 C39 -0.7(5) . . . . ?
C42 C37 C38 C43 179.1(3) . . . . ?
C42 C57 C58 C59 -67.4(4) . . . . ?
C42 C57 C58 C63 112.5(4) . . . . ?
C42 C57 C64 C65 143.1(3) . . . . ?
C42 C57 C64 C69 -35.2(4) . . . . ?
C43 C38 C39 C40 179.8(3) . . . . ?
C43 C44 C45 C46 176.7(3) . . . . ?
C43 C44 C49 C48 -177.5(3) . . . . ?
C43 C50 C51 C52 -175.4(4) . . . . ?
C43 C50 C55 C54 175.0(3) . . . . ?
C44 C43 C50 C51 -37.3(5) . . . . ?
C44 C43 C50 C55 148.4(3) . . . . ?
C44 C45 C46 C47 1.2(5) . . . . ?
C45 C44 C49 C48 0.4(5) . . . . ?
C45 C46 C47 C48 -0.2(6) . . . . ?
C46 C47 C48 C49 -0.6(6) . . . . ?
C47 C48 C49 C44 0.5(6) . . . . ?
C49 C44 C45 C46 -1.3(5) . . . . ?
C50 C43 C44 C45 136.4(3) . . . . ?
C50 C43 C44 C49 -45.7(4) . . . . ?
C50 C51 C52 C53 0.3(7) . . . . ?
C51 C50 C55 C54 0.7(6) . . . . ?
C51 C52 C53 C54 0.4(7) . . . . ?
C52 C53 C54 C55 -0.6(7) . . . . ?
C53 C54 C55 C50 0.0(6) . . . . ?
C55 C50 C51 C52 -0.9(6) . . . . ?
C56 C40 C41 C42 -178.1(3) . . . . ?
C57 C58 C59 C60 177.7(4) . . . . ?
C57 C58 C63 C62 -177.9(3) . . . . ?
C57 C64 C65 C66 -177.0(3) . . . . ?
C57 C64 C69 C68 177.0(3) . . . . ?
C58 C57 C64 C65 -88.9(4) . . . . ?
C58 C57 C64 C69 92.7(4) . . . . ?
C58 C59 C60 C61 0.7(6) . . . . ?
C59 C58 C63 C62 2.0(5) . . . . ?
C59 C60 C61 C62 1.0(6) . . . . ?
C60 C61 C62 C63 -1.2(6) . . . . ?
C61 C62 C63 C58 -0.3(6) . . . . ?
C63 C58 C59 C60 -2.2(6) . . . . ?
C64 C57 C58 C59 164.9(3) . . . . ?
C64 C57 C58 C63 -15.2(5) . . . . ?
C64 C65 C66 C67 0.2(6) . . . . ?
C65 C64 C69 C68 -1.4(5) . . . . ?
C65 C66 C67 C68 -1.9(6) . . . . ?
C66 C67 C68 C69 1.9(6) . . . . ?
C67 C68 C69 C64 -0.2(6) . . . . ?
C69 C64 C65 C66 1.4(5) . . . . ?
C70 C71 C72 F1 0.5(6) . . . . ?
C70 C71 C72 C73 178.8(4) . . . . ?
C70 C71 C76 F5 2.0(6) . . . . ?
C70 C71 C76 C75 -179.6(4) . . . . ?
C71 C72 C73 F2 -179.2(4) . . . . ?
C71 C72 C73 C74 1.3(6) . . . . ?
C72 C71 C76 F5 -178.4(4) . . . . ?
C72 C71 C76 C75 -0.1(6) . . . . ?
C72 C73 C74 F3 179.9(4) . . . . ?
C72 C73 C74 C75 -0.9(6) . . . . ?
C73 C74 C75 F4 -179.9(4) . . . . ?
C73 C74 C75 C76 0.1(7) . . . . ?
C74 C75 C76 F5 178.8(4) . . . . ?
C74 C75 C76 C71 0.4(7) . . . . ?
C76 C71 C72 F1 -179.0(4) . . . . ?
C76 C71 C72 C73 -0.7(6) . . . . ?
C79 C80 C81 C82 177.1(5) . . . . ?
C80 C81 C82 C83 -177.5(5) . . . . ?
C81 C82 C83 C84 -171.7(6) . . . . ?

loop_
_exptl_oxdiff_crystal_face_indexfrac_h
_exptl_oxdiff_crystal_face_indexfrac_k
_exptl_oxdiff_crystal_face_indexfrac_l
_exptl_oxdiff_crystal_face_x
_exptl_oxdiff_crystal_face_y
_exptl_oxdiff_crystal_face_z
-7.9795 -9.8668 -1.6800 0.1440 0.6042 0.7837
-0.1152 -6.7154 10.7718 0.1980 0.8251 -0.5292
4.8060 10.8236 -7.0051 -0.2322 -0.9701 -0.0707
1.0603 12.7072 6.8763 -0.7113 -0.0571 -0.7005
-7.8669 9.5250 -2.8009 -0.8553 -0.0673 0.5137
2.6571 -14.2798 -4.1926 0.9425 0.0750 0.3257
